data_4086505
loop_
_publ_author_name
'Nguyen, Trang T.'
'Kortman, Gregory D.'
'Hull, Kami L.'

_publ_contact_author
; 
Kami L. Hull
University of Illinois 
361 RAL, Box 23-5
600 South Mathews Avenue 
Urbana, Illinois  61801 
USA 
;
_publ_section_title
;
 Synthesis, Cycloaddition, and Cycloreversion Reactions of Mononuclear
 Titanocene--oxo Complexes
;
_journal_issue 11
_journal_name_full Organometallics
_journal_page_first 1713
_journal_paper_doi 10.1021/acs.organomet.6b00111
_journal_volume 35
_journal_year 2016
_chemical_formula_moiety 'C35 H42 O2 Ti, C6 H14'
_chemical_formula_sum 'C41 H56 O2 Ti'
_chemical_formula_weight 628.75
_chemical_name_systematic
; 
? 
;
_space_group_crystal_system monoclinic
_space_group_IT_number 15
_space_group_name_Hall '-C 2yc'
_space_group_name_H-M_alt 'C 1 2/c 1'
_symmetry_space_group_name_Hall '-C 2yc'
_symmetry_space_group_name_H-M 'C 1 2/c 1'
_atom_sites_solution_hydrogens geom
_audit_creation_method SHELXL-2014
_audit_update_record
; 
? 
;
_cell_angle_alpha 90
_cell_angle_beta 97.1458(14)
_cell_angle_gamma 90
_cell_formula_units_Z 4
_cell_length_a 15.8456(7)
_cell_length_b 11.0731(5)
_cell_length_c 19.6639(9)
_cell_measurement_reflns_used 9830
_cell_measurement_temperature 102(2)
_cell_measurement_theta_max 68.28
_cell_measurement_theta_min 4.88
_cell_volume 3423.4(3)
_computing_cell_refinement 'SAINT V8.34A (Bruker, 2005)'
_computing_data_collection 'APEX2 V2013.10-0 (Bruker, 2013)'
_computing_data_reduction
; 
SAINT V8.34A, XPREP v2013/3, SADABS V2012/1, TWINABS V2012/1 
(Bruker, 2012 & 2013) 
;
_computing_molecular_graphics
; 
SHELXTL v2013-4 (Bruker, 2013), CrystalMaker v2.7.3 (CrystalMaker, 1994) 
;
_computing_publication_material 'XCIF V2013-1 (Bruker, 2013)'
_computing_structure_refinement 'SHELX-2013-4 (Sheldrick, 2013)'
_computing_structure_solution 'SHELX-2013-4 (Sheldrick, 2013)'
_diffrn_ambient_temperature 102(2)
_diffrn_measured_fraction_theta_full 1.000
_diffrn_measured_fraction_theta_max 0.998
_diffrn_measurement_device 'Bruker D8 Venture/Photon 100'
_diffrn_measurement_method 'profile data from \f and \w scans'
_diffrn_radiation_monochromator 'multilayer mirrors'
_diffrn_radiation_source 'microfocus sealed tube'
_diffrn_radiation_type CuK\a
_diffrn_radiation_wavelength 1.54178
_diffrn_radiation_wavelength_id cd15msa_sq
_diffrn_reflns_av_R_equivalents 0.0438
_diffrn_reflns_av_unetI/netI 0.0257
_diffrn_reflns_Laue_measured_fraction_full 1.000
_diffrn_reflns_Laue_measured_fraction_max 0.998
_diffrn_reflns_limit_h_max 19
_diffrn_reflns_limit_h_min -19
_diffrn_reflns_limit_k_max 13
_diffrn_reflns_limit_k_min -13
_diffrn_reflns_limit_l_max 23
_diffrn_reflns_limit_l_min -23
_diffrn_reflns_number 40461
_diffrn_reflns_point_group_measured_fraction_full 1.000
_diffrn_reflns_point_group_measured_fraction_max 0.998
_diffrn_reflns_theta_full 67.679
_diffrn_reflns_theta_max 68.452
_diffrn_reflns_theta_min 4.532
_exptl_absorpt_coefficient_mu 2.364
_exptl_absorpt_correction_T_max 0.5843
_exptl_absorpt_correction_T_min 0.3259
_exptl_absorpt_correction_type integration
_exptl_absorpt_process_details 'SADABS 2014/3 (Bruker, 2014)'
_exptl_crystal_colour orange
_exptl_crystal_density_diffrn 1.220
_exptl_crystal_density_method 'not measured'
_exptl_crystal_description block
_exptl_crystal_F_000 1360
_exptl_crystal_id cd15msa_sq
_exptl_crystal_preparation
; 
The data crystal was mounted using oil (Parantone-N, Exxon) to a 
0.3 mm cryo-loop (Hampton Research) with the (2 3 0) scattering 
planes roughly normal to the spindle axis. 
;
_exptl_crystal_size_max 0.675
_exptl_crystal_size_mid 0.604
_exptl_crystal_size_min 0.372
_refine_diff_density_max 0.220
_refine_diff_density_min -0.351
_refine_diff_density_rms 0.045
_refine_ls_extinction_method none
_refine_ls_goodness_of_fit_ref 1.089
_refine_ls_hydrogen_treatment constr
_refine_ls_matrix_type full
_refine_ls_number_parameters 253
_refine_ls_number_reflns 3156
_refine_ls_number_restraints 88
_refine_ls_restrained_S_all 1.081
_refine_ls_R_factor_all 0.0361
_refine_ls_R_factor_gt 0.0359
_refine_ls_shift/su_max 0.000
_refine_ls_shift/su_mean 0.000
_refine_ls_structure_factor_coef Fsqd
_refine_ls_weighting_details 'w=1/[\s^2^(Fo^2^)+(0.0506P)^2^+2.7481P] where P=(Fo^2^+2Fc^2^)/3'
_refine_ls_weighting_scheme calc
_refine_ls_wR_factor_gt 0.0981
_refine_ls_wR_factor_ref 0.0982
_reflns_Friedel_coverage 0.000
_reflns_number_gt 3131
_reflns_number_total 3156
_reflns_threshold_expression 'I > 2\s(I)'
_cod_data_source_file om6b00111_si_002.cif
_cod_data_source_block cd15msa_sq
_cod_depositor_comments 'Adding full bibliography for 4086503--4086505.cif.'
_cod_database_code 4086505
_shelx_space_group_comment
; 
The symmetry employed for this shelxl refinement is uniquely defined 
by the following loop, which should always be used as a source of 
symmetry information in preference to the above space-group names. 
They are only intended as comments. 
;
_shelx_estimated_absorpt_t_min 0.298
_shelx_estimated_absorpt_t_max 0.473
_shelxl_version_number 2014-3

loop_
_space_group_symop_operation_xyz
'x, y, z'
'-x, y, -z+1/2'
'x+1/2, y+1/2, z'
'-x+1/2, y+1/2, -z+1/2'
'-x, -y, -z'
'x, -y, z-1/2'
'-x+1/2, -y+1/2, -z'
'x+1/2, -y+1/2, z-1/2'

loop_
_atom_site_label
_atom_site_type_symbol
_atom_site_fract_x
_atom_site_fract_y
_atom_site_fract_z
_atom_site_U_iso_or_equiv
_atom_site_adp_type
_atom_site_occupancy
_atom_site_site_symmetry_order
_atom_site_calc_flag
_atom_site_refinement_flags_posn
_atom_site_refinement_flags_adp
_atom_site_refinement_flags_occupancy
_atom_site_disorder_assembly
_atom_site_disorder_group
Ti1 Ti 0.5000 0.35773(3) 0.7500 0.02658(13) Uani 1 2 d S T P A .
C1 C 0.45314(9) 0.22708(14) 0.65262(8) 0.0326(3) Uani 1 1 d . . . . .
C2 C 0.40522(9) 0.19050(14) 0.70573(8) 0.0308(3) Uani 1 1 d . . . . .
C3 C 0.35428(9) 0.28918(14) 0.72065(8) 0.0312(3) Uani 1 1 d . . . . .
C4 C 0.36634(10) 0.38431(15) 0.67438(9) 0.0355(4) Uani 1 1 d . . . . .
C5 C 0.42673(11) 0.34568(15) 0.63204(9) 0.0377(4) Uani 1 1 d D . . . .
C6 C 0.50747(12) 0.14901(17) 0.61343(10) 0.0443(4) Uani 1 1 d . . . . .
H6A H 0.4831 0.1464 0.5651 0.066 Uiso 1 1 calc R U . . .
H6B H 0.5097 0.0671 0.6324 0.066 Uiso 1 1 calc R U . . .
H6C H 0.5651 0.1825 0.6171 0.066 Uiso 1 1 calc R U . . .
C7 C 0.39285(11) 0.06331(14) 0.72934(10) 0.0399(4) Uani 1 1 d . . . . .
H7A H 0.3914 0.0628 0.7790 0.060 Uiso 1 1 calc R U . . .
H7B H 0.4400 0.0128 0.7181 0.060 Uiso 1 1 calc R U . . .
H7C H 0.3391 0.0314 0.7062 0.060 Uiso 1 1 calc R U . . .
C8 C 0.29056(10) 0.29012(15) 0.77100(9) 0.0379(4) Uani 1 1 d . . . . .
H8A H 0.2987 0.2185 0.8004 0.057 Uiso 1 1 calc R U . . .
H8B H 0.2330 0.2895 0.7462 0.057 Uiso 1 1 calc R U . . .
H8C H 0.2984 0.3630 0.7994 0.057 Uiso 1 1 calc R U . . .
C9 C 0.31753(12) 0.50066(18) 0.67062(12) 0.0532(5) Uani 1 1 d . . . . .
H9A H 0.3408 0.5557 0.6386 0.080 Uiso 1 1 calc R U . . .
H9B H 0.3224 0.5377 0.7162 0.080 Uiso 1 1 calc R U . . .
H9C H 0.2575 0.4846 0.6546 0.080 Uiso 1 1 calc R U . . .
C10 C 0.4501(7) 0.3976(10) 0.5657(4) 0.0359(16) Uani 0.54(3) 1 d D U P A 1
H10A H 0.4163 0.4704 0.5538 0.054 Uiso 0.54(3) 1 calc R U P A 1
H10B H 0.4385 0.3377 0.5290 0.054 Uiso 0.54(3) 1 calc R U P A 1
H10C H 0.5107 0.4183 0.5713 0.054 Uiso 0.54(3) 1 calc R U P A 1
C10B C 0.4623(7) 0.4258(11) 0.5803(6) 0.0372(18) Uani 0.46(3) 1 d D U P A 2
H10D H 0.4378 0.4024 0.5339 0.056 Uiso 0.46(3) 1 calc R U P A 2
H10E H 0.5243 0.4169 0.5848 0.056 Uiso 0.46(3) 1 calc R U P A 2
H10F H 0.4479 0.5102 0.5886 0.056 Uiso 0.46(3) 1 calc R U P A 2
O1 O 0.5495(8) 0.4767(5) 0.7002(6) 0.0223(15) Uani 0.5 1 d . . P A -1
O2 O 0.4353(9) 0.4829(5) 0.7918(6) 0.0223(15) Uani 0.5 1 d . . P A -1
C11 C 0.5493(2) 0.6023(3) 0.71169(19) 0.0235(6) Uani 0.5 1 d . U P A -1
C12 C 0.5110(5) 0.6579(2) 0.7601(3) 0.0236(13) Uani 0.5 1 d . U P A -1
H12 H 0.5020 0.7426 0.7562 0.028 Uiso 0.5 1 calc R U P A -1
C13 C 0.4813(2) 0.5936(3) 0.82060(19) 0.0222(6) Uani 0.5 1 d . U P A -1
H13 H 0.5306 0.5715 0.8552 0.027 Uiso 0.5 1 calc R U P A -1
C14 C 0.5815(15) 0.6680(5) 0.6559(10) 0.0249(17) Uani 0.5 1 d . U P A -1
C15 C 0.6577(12) 0.6333(11) 0.6326(10) 0.030(2) Uani 0.5 1 d . U P A -1
H15 H 0.6797 0.5566 0.6474 0.036 Uiso 0.5 1 calc R U P A -1
C16 C 0.7052(12) 0.6995(11) 0.5897(10) 0.037(3) Uani 0.5 1 d . U P A -1
H16 H 0.7591 0.6732 0.5790 0.044 Uiso 0.5 1 calc R U P A -1
C17 C 0.6693(6) 0.8012(13) 0.5653(7) 0.043(2) Uani 0.5 1 d . U P A -1
H17 H 0.6956 0.8460 0.5325 0.052 Uiso 0.5 1 calc R U P A -1
C18 C 0.5946(7) 0.8441(13) 0.5861(8) 0.042(2) Uani 0.5 1 d . U P A -1
H18 H 0.5714 0.9190 0.5693 0.050 Uiso 0.5 1 calc R U P A -1
C19 C 0.5536(12) 0.7760(16) 0.6322(8) 0.035(2) Uani 0.5 1 d . U P A -1
H19 H 0.5035 0.8079 0.6474 0.042 Uiso 0.5 1 calc R U P A -1
C20 C 0.4128(15) 0.6672(5) 0.8547(10) 0.0249(17) Uani 0.5 1 d . U P A -1
C21 C 0.3408(9) 0.6093(10) 0.8702(9) 0.0161(14) Uani 0.5 1 d . U P A -1
H21 H 0.3270 0.5292 0.8553 0.019 Uiso 0.5 1 calc R U P A -1
C22 C 0.2908(11) 0.6737(11) 0.9079(9) 0.0273(16) Uani 0.5 1 d . U P A -1
H22 H 0.2417 0.6355 0.9211 0.033 Uiso 0.5 1 calc R U P A -1
C23 C 0.3076(6) 0.7973(12) 0.9293(6) 0.0298(16) Uani 0.5 1 d . U P A -1
H23 H 0.2686 0.8417 0.9526 0.036 Uiso 0.5 1 calc R U P A -1
C24 C 0.3828(6) 0.8477(11) 0.9144(7) 0.0295(18) Uani 0.5 1 d . U P A -1
H24 H 0.3972 0.9271 0.9300 0.035 Uiso 0.5 1 calc R U P A -1
C25 C 0.4368(10) 0.7871(13) 0.8779(8) 0.027(2) Uani 0.5 1 d . U P A -1
H25 H 0.4885 0.8225 0.8682 0.033 Uiso 0.5 1 calc R U P A -1

loop_
_atom_site_aniso_label
_atom_site_aniso_U_11
_atom_site_aniso_U_22
_atom_site_aniso_U_33
_atom_site_aniso_U_23
_atom_site_aniso_U_13
_atom_site_aniso_U_12
Ti1 0.01840(19) 0.01617(19) 0.0472(2) 0.000 0.01194(15) 0.000
C1 0.0255(7) 0.0285(8) 0.0440(8) -0.0046(6) 0.0053(6) 0.0038(6)
C2 0.0241(7) 0.0226(7) 0.0457(8) -0.0048(6) 0.0043(6) -0.0018(6)
C3 0.0198(7) 0.0265(7) 0.0481(9) -0.0051(6) 0.0074(6) -0.0019(6)
C4 0.0248(7) 0.0283(8) 0.0545(10) 0.0019(7) 0.0088(7) 0.0073(6)
C5 0.0310(8) 0.0356(9) 0.0475(9) 0.0054(7) 0.0091(7) 0.0069(6)
C6 0.0388(9) 0.0435(10) 0.0516(10) -0.0097(8) 0.0103(8) 0.0107(7)
C7 0.0344(8) 0.0233(8) 0.0620(11) -0.0034(7) 0.0059(7) -0.0048(6)
C8 0.0245(7) 0.0341(9) 0.0576(10) -0.0091(7) 0.0143(7) -0.0071(6)
C9 0.0424(10) 0.0396(10) 0.0819(14) 0.0154(9) 0.0247(10) 0.0203(8)
C10 0.040(3) 0.029(3) 0.040(3) -0.001(2) 0.008(3) 0.002(2)
C10B 0.040(3) 0.035(4) 0.035(3) -0.005(3) 0.001(3) -0.001(3)
O1 0.011(4) 0.0171(7) 0.041(2) 0.0002(11) 0.008(3) 0.0017(8)
O2 0.011(4) 0.0171(7) 0.041(2) 0.0002(11) 0.008(3) 0.0017(8)
C11 0.0231(16) 0.0203(15) 0.0280(16) 0.0001(13) 0.0068(13) -0.0012(12)
C12 0.024(4) 0.0170(10) 0.032(4) -0.0011(12) 0.010(2) -0.0026(12)
C13 0.0227(16) 0.0166(14) 0.0290(16) -0.0008(13) 0.0097(13) -0.0055(12)
C14 0.024(2) 0.0219(7) 0.033(4) -0.0032(17) 0.021(3) 0.005(2)
C15 0.037(3) 0.021(5) 0.034(3) 0.003(3) 0.010(2) 0.010(3)
C16 0.040(4) 0.034(6) 0.042(3) 0.004(4) 0.027(3) 0.001(4)
C17 0.051(6) 0.043(3) 0.044(3) 0.008(3) 0.035(4) -0.005(4)
C18 0.053(6) 0.034(3) 0.045(3) -0.004(2) 0.031(4) 0.008(4)
C19 0.042(4) 0.029(4) 0.039(4) 0.006(3) 0.027(3) -0.003(3)
C20 0.024(2) 0.0219(7) 0.033(4) -0.0032(17) 0.021(3) 0.005(2)
C21 0.016(2) 0.010(3) 0.024(2) 0.002(2) 0.0104(15) -0.006(2)
C22 0.032(3) 0.019(3) 0.034(3) -0.004(3) 0.0157(19) -0.009(3)
C23 0.027(3) 0.032(3) 0.035(2) 0.0018(18) 0.021(2) -0.002(3)
C24 0.033(4) 0.021(2) 0.041(3) -0.0105(18) 0.026(3) -0.002(3)
C25 0.028(3) 0.016(3) 0.043(5) -0.009(3) 0.027(3) -0.005(3)

loop_
_atom_type_symbol
_atom_type_description
_atom_type_scat_dispersion_real
_atom_type_scat_dispersion_imag
_atom_type_scat_source
C C 0.0181 0.0091 'International Tables Vol C Tables 4.2.6.8 and 6.1.1.4'
H H 0.0000 0.0000 'International Tables Vol C Tables 4.2.6.8 and 6.1.1.4'
O O 0.0492 0.0322 'International Tables Vol C Tables 4.2.6.8 and 6.1.1.4'
Ti Ti 0.2191 1.8069 'International Tables Vol C Tables 4.2.6.8 and 6.1.1.4'

loop_
_exptl_crystal_face_index_h
_exptl_crystal_face_index_k
_exptl_crystal_face_index_l
_exptl_crystal_face_perp_dist
-1.00 2.00 -2.00 0.2200
-1.00 -1.00 0.00 0.1860
1.00 1.00 0.00 0.1580
-2.00 0.00 -1.00 0.2610
0.00 -1.00 3.00 0.2310
-1.00 0.00 -3.00 0.3020
2.00 3.00 -3.00 0.1690
1.00 -1.00 1.00 0.2740
-1.00 3.00 -2.00 0.2150
-2.00 3.00 0.00 0.2500
2.00 -3.00 0.00 0.2220
2.00 -2.00 -1.00 0.2390
-3.00 0.00 1.00 0.3250
-2.00 2.00 1.00 0.2980
-2.00 1.00 3.00 0.3100
2.00 -1.00 -3.00 0.2840
-3.00 -2.00 2.00 0.2210
-2.00 0.00 5.00 0.2580
1.00 0.00 -5.00 0.2900
-1.00 -1.00 5.00 0.2040

loop_
_geom_angle_atom_site_label_1
_geom_angle_atom_site_label_2
_geom_angle_atom_site_label_3
_geom_angle
_geom_angle_site_symmetry_1
_geom_angle_site_symmetry_3
O1 Ti1 O2 89.82(9) . .
O1 Ti1 C3 122.9(5) . .
O2 Ti1 C3 77.9(4) . .
O1 Ti1 C3 84.1(4) . 2_656
O2 Ti1 C3 130.6(4) . 2_656
C3 Ti1 C3 143.61(7) . 2_656
O1 Ti1 C1 136.2(5) . 2_656
O2 Ti1 C1 102.3(3) . 2_656
C3 Ti1 C1 100.86(5) . 2_656
C3 Ti1 C1 56.04(5) 2_656 2_656
O1 Ti1 C1 96.5(3) . .
O2 Ti1 C1 128.6(4) . .
C3 Ti1 C1 56.04(5) . .
C3 Ti1 C1 100.86(5) 2_656 .
C1 Ti1 C1 107.30(8) 2_656 .
O1 Ti1 C4 81.2(4) . 2_656
O2 Ti1 C4 96.8(4) . 2_656
C3 Ti1 C4 154.91(6) . 2_656
C3 Ti1 C4 33.84(5) 2_656 2_656
C1 Ti1 C4 55.89(5) 2_656 2_656
C1 Ti1 C4 134.68(5) . 2_656
O1 Ti1 C4 89.1(5) . .
O2 Ti1 C4 73.3(4) . .
C3 Ti1 C4 33.84(5) . .
C3 Ti1 C4 154.91(6) 2_656 .
C1 Ti1 C4 134.68(5) 2_656 .
C1 Ti1 C4 55.89(5) . .
C4 Ti1 C4 166.20(8) 2_656 .
O1 Ti1 C5 110.6(4) . 2_656
O2 Ti1 C5 81.6(4) . 2_656
C3 Ti1 C5 121.93(6) . 2_656
C3 Ti1 C5 55.76(6) 2_656 2_656
C1 Ti1 C5 33.69(5) 2_656 2_656
C1 Ti1 C5 140.16(6) . 2_656
C4 Ti1 C5 33.36(5) 2_656 2_656
C4 Ti1 C5 148.02(6) . 2_656
O1 Ti1 C5 74.0(4) . .
O2 Ti1 C5 102.9(4) . .
C3 Ti1 C5 55.76(6) . .
C3 Ti1 C5 121.92(6) 2_656 .
C1 Ti1 C5 140.16(6) 2_656 .
C1 Ti1 C5 33.69(5) . .
C4 Ti1 C5 148.02(6) 2_656 .
C4 Ti1 C5 33.36(5) . .
C5 Ti1 C5 173.80(8) 2_656 .
O1 Ti1 C2 128.2(3) . .
O2 Ti1 C2 110.5(4) . .
C3 Ti1 C2 33.42(5) . .
C3 Ti1 C2 111.53(5) 2_656 .
C1 Ti1 C2 86.82(5) 2_656 .
C1 Ti1 C2 33.69(5) . .
C4 Ti1 C2 138.16(5) 2_656 .
C4 Ti1 C2 55.59(5) . .
C5 Ti1 C2 119.01(5) 2_656 .
C5 Ti1 C2 55.53(5) . .
O1 Ti1 C2 115.8(4) . 2_656
O2 Ti1 C2 134.9(3) . 2_656
C3 Ti1 C2 111.54(5) . 2_656
C3 Ti1 C2 33.42(5) 2_656 2_656
C1 Ti1 C2 33.69(5) 2_656 2_656
C1 Ti1 C2 86.82(5) . 2_656
C4 Ti1 C2 55.59(5) 2_656 2_656
C4 Ti1 C2 138.16(5) . 2_656
C5 Ti1 C2 55.52(5) 2_656 2_656
C5 Ti1 C2 119.01(5) . 2_656
C2 Ti1 C2 83.05(7) . 2_656
C5 C1 C2 107.85(14) . .
C5 C1 C6 123.63(16) . .
C2 C1 C6 127.27(15) . .
C5 C1 Ti1 74.09(10) . .
C2 C1 Ti1 74.41(9) . .
C6 C1 Ti1 127.38(11) . .
C3 C2 C1 107.65(14) . .
C3 C2 C7 124.16(14) . .
C1 C2 C7 126.49(14) . .
C3 C2 Ti1 71.64(8) . .
C1 C2 Ti1 71.90(9) . .
C7 C2 Ti1 133.59(11) . .
C2 C3 C4 108.37(14) . .
C2 C3 C8 126.32(15) . .
C4 C3 C8 124.97(14) . .
C2 C3 Ti1 74.94(8) . .
C4 C3 Ti1 73.80(9) . .
C8 C3 Ti1 122.60(11) . .
C5 C4 C3 107.96(14) . .
C5 C4 C9 127.95(16) . .
C3 C4 C9 123.99(15) . .
C5 C4 Ti1 73.92(10) . .
C3 C4 Ti1 72.37(9) . .
C9 C4 Ti1 122.33(13) . .
C4 C5 C1 108.02(15) . .
C4 C5 C10B 123.8(5) . .
C1 C5 C10B 127.8(5) . .
C4 C5 C10 130.6(4) . .
C1 C5 C10 120.1(4) . .
C4 C5 Ti1 72.72(10) . .
C1 C5 Ti1 72.22(9) . .
C10B C5 Ti1 115.5(5) . .
C10 C5 Ti1 130.8(5) . .
C1 C6 H6A 109.5 . .
C1 C6 H6B 109.5 . .
H6A C6 H6B 109.5 . .
C1 C6 H6C 109.5 . .
H6A C6 H6C 109.5 . .
H6B C6 H6C 109.5 . .
C2 C7 H7A 109.5 . .
C2 C7 H7B 109.5 . .
H7A C7 H7B 109.5 . .
C2 C7 H7C 109.5 . .
H7A C7 H7C 109.5 . .
H7B C7 H7C 109.5 . .
C3 C8 H8A 109.5 . .
C3 C8 H8B 109.5 . .
H8A C8 H8B 109.5 . .
C3 C8 H8C 109.5 . .
H8A C8 H8C 109.5 . .
H8B C8 H8C 109.5 . .
C4 C9 H9A 109.5 . .
C4 C9 H9B 109.5 . .
H9A C9 H9B 109.5 . .
C4 C9 H9C 109.5 . .
H9A C9 H9C 109.5 . .
H9B C9 H9C 109.5 . .
C5 C10 H10A 109.5 . .
C5 C10 H10B 109.5 . .
H10A C10 H10B 109.5 . .
C5 C10 H10C 109.5 . .
H10A C10 H10C 109.5 . .
H10B C10 H10C 109.5 . .
C5 C10B H10D 109.5 . .
C5 C10B H10E 109.5 . .
H10D C10B H10E 109.5 . .
C5 C10B H10F 109.5 . .
H10D C10B H10F 109.5 . .
H10E C10B H10F 109.5 . .
C11 O1 Ti1 127.0(6) . .
C13 O2 Ti1 118.7(7) . .
C12 C11 O1 125.3(5) . .
C12 C11 C14 122.4(5) . .
O1 C11 C14 111.3(6) . .
C11 C12 C13 123.7(2) . .
C11 C12 H12 118.1 . .
C13 C12 H12 118.1 . .
O2 C13 C12 105.8(4) . .
O2 C13 C20 104.8(8) . .
C12 C13 C20 113.0(5) . .
O2 C13 H13 111.0 . .
C12 C13 H13 111.0 . .
C20 C13 H13 111.0 . .
C19 C14 C15 113.1(14) . .
C19 C14 C11 125.1(14) . .
C15 C14 C11 120.4(12) . .
C14 C15 C16 127.1(12) . .
C14 C15 H15 116.5 . .
C16 C15 H15 116.5 . .
C17 C16 C15 115.0(14) . .
C17 C16 H16 122.5 . .
C15 C16 H16 122.5 . .
C16 C17 C18 121.9(14) . .
C16 C17 H17 119.0 . .
C18 C17 H17 119.0 . .
C17 C18 C19 119.3(14) . .
C17 C18 H18 120.3 . .
C19 C18 H18 120.3 . .
C14 C19 C18 123.2(15) . .
C14 C19 H19 118.4 . .
C18 C19 H19 118.4 . .
C21 C20 C25 123.6(14) . .
C21 C20 C13 119.3(7) . .
C25 C20 C13 116.3(14) . .
C22 C21 C20 115.7(11) . .
C22 C21 H21 122.2 . .
C20 C21 H21 122.2 . .
C21 C22 C23 124.0(13) . .
C21 C22 H22 118.0 . .
C23 C22 H22 118.0 . .
C24 C23 C22 116.9(13) . .
C24 C23 H23 121.6 . .
C22 C23 H23 121.6 . .
C25 C24 C23 122.0(12) . .
C25 C24 H24 119.0 . .
C23 C24 H24 119.0 . .
C24 C25 C20 117.6(13) . .
C24 C25 H25 121.2 . .
C20 C25 H25 121.2 . .

loop_
_geom_bond_atom_site_label_1
_geom_bond_atom_site_label_2
_geom_bond_distance
_geom_bond_site_symmetry_2
Ti1 O1 1.871(7) .
Ti1 O2 1.964(6) .
Ti1 C3 2.4309(14) .
Ti1 C3 2.4309(14) 2_656
Ti1 C1 2.4406(16) 2_656
Ti1 C1 2.4407(16) .
Ti1 C4 2.4495(16) 2_656
Ti1 C4 2.4495(16) .
Ti1 C5 2.4650(18) 2_656
Ti1 C5 2.4650(18) .
Ti1 C2 2.4733(15) .
Ti1 C2 2.4734(15) 2_656
C1 C5 1.422(2) .
C1 C2 1.424(2) .
C1 C6 1.499(2) .
C2 C3 1.411(2) .
C2 C7 1.503(2) .
C3 C4 1.420(2) .
C3 C8 1.500(2) .
C4 C5 1.411(2) .
C4 C9 1.500(2) .
C5 C10B 1.511(6) .
C5 C10 1.513(5) .
C6 H6A 0.9800 .
C6 H6B 0.9800 .
C6 H6C 0.9800 .
C7 H7A 0.9800 .
C7 H7B 0.9800 .
C7 H7C 0.9800 .
C8 H8A 0.9800 .
C8 H8B 0.9800 .
C8 H8C 0.9800 .
C9 H9A 0.9800 .
C9 H9B 0.9800 .
C9 H9C 0.9800 .
C10 H10A 0.9800 .
C10 H10B 0.9800 .
C10 H10C 0.9800 .
C10B H10D 0.9800 .
C10B H10E 0.9800 .
C10B H10F 0.9800 .
O1 C11 1.410(6) .
O2 C13 1.500(13) .
C11 C12 1.341(9) .
C11 C14 1.460(17) .
C12 C13 1.511(8) .
C12 H12 0.9500 .
C13 C20 1.573(19) .
C13 H13 1.0000 .
C14 C19 1.339(19) .
C14 C15 1.40(3) .
C15 C16 1.41(3) .
C15 H15 0.9500 .
C16 C17 1.324(17) .
C16 H16 0.9500 .
C17 C18 1.385(12) .
C17 H17 0.9500 .
C18 C19 1.399(17) .
C18 H18 0.9500 .
C19 H19 0.9500 .
C20 C21 1.38(2) .
C20 C25 1.440(17) .
C21 C22 1.35(2) .
C21 H21 0.9500 .
C22 C23 1.446(16) .
C22 H22 0.9500 .
C23 C24 1.380(11) .
C23 H23 0.9500 .
C24 C25 1.360(15) .
C24 H24 0.9500 .
C25 H25 0.9500 .
